data_7101048
loop_
_publ_author_name
'Klaus Muller-Buschbaum'
'Yassin Mokaddem'

_publ_section_title
;
3-Dimensional Networks of Lanthanide 1,2,4-Triazolates:
3-infinite[Yb(Tz)3] and 3-infinite[Eu2(Tz)5(TzH)2], the First 4f Networks
with Complete Nitrogen Coordination
;
_journal_name_full 'Chemical Communications'
_journal_paper_doi 10.1039/b601450j
_journal_year 2006
_chemical_formula_moiety '[Yb(C2H2N3)3]'
_chemical_formula_sum 'C6 H6 N9 Yb'
_chemical_formula_weight 377.24
_chemical_name_common Tris-(1,2,4-triazolato)-ytterbium(iii)
_space_group_IT_number 221
_symmetry_cell_setting cubic
_symmetry_space_group_name_Hall '-P 4 2 3'
_symmetry_space_group_name_H-M 'P m -3 m'
_cell_angle_alpha 90.00
_cell_angle_beta 90.00
_cell_angle_gamma 90.00
_cell_formula_units_Z 1
_cell_length_a 6.788(2)
_cell_length_b 6.788(2)
_cell_length_c 6.788(2)
_cell_measurement_temperature 170(2)
_cell_volume 312.77(16)
_diffrn_ambient_temperature 170(2)
_exptl_crystal_density_diffrn 2.003
_cod_database_code 7101048

loop_
_symmetry_equiv_pos_as_xyz
'x, y, z'
'-y, x, z'
'-x, -y, z'
'y, -x, z'
'x, -z, y'
'x, -y, -z'
'x, z, -y'
'z, y, -x'
'-x, y, -z'
'-z, y, x'
'z, x, y'
'y, z, x'
'-y, -z, x'
'z, -x, -y'
'-y, z, -x'
'-z, -x, y'
'-z, x, -y'
'y, -z, -x'
'y, x, -z'
'-y, -x, -z'
'-x, z, y'
'-x, -z, -y'
'z, -y, x'
'-z, -y, -x'
'-x, -y, -z'
'y, -x, -z'
'x, y, -z'
'-y, x, -z'
'-x, z, -y'
'-x, y, z'
'-x, -z, y'
'-z, -y, x'
'x, -y, z'
'z, -y, -x'
'-z, -x, -y'
'-y, -z, -x'
'y, z, -x'
'-z, x, y'
'y, -z, x'
'z, x, -y'
'z, -x, y'
'-y, z, x'
'-y, -x, z'
'y, x, z'
'x, -z, -y'
'x, z, y'
'-z, y, -x'
'z, y, x'

loop_
_atom_site_label
_atom_site_type_symbol
_atom_site_fract_x
_atom_site_fract_y
_atom_site_fract_z
_atom_site_U_iso_or_equiv
_atom_site_adp_type
_atom_site_occupancy
_atom_site_symmetry_multiplicity
_atom_site_calc_flag
_atom_site_refinement_flags
_atom_site_disorder_assembly
_atom_site_disorder_group
Yb1 Yb 0.0000 0.0000 0.0000 0.0197(3) Uani 1 48 d S . .
N1 N 0.347(5) 0.0000 0.0000 0.062(9) Uani 0.50 8 d SP . .
C2 C 0.5000 0.151(5) 0.0000 0.115(12) Uani 0.50 4 d SP . .
N2 N 0.342(3) 0.098(3) 0.0000 0.055(8) Uani 0.25 2 d SP . .

loop_
_atom_site_aniso_label
_atom_site_aniso_U_11
_atom_site_aniso_U_22
_atom_site_aniso_U_33
_atom_site_aniso_U_23
_atom_site_aniso_U_13
_atom_site_aniso_U_12
Yb1 0.0197(3) 0.0197(3) 0.0197(3) 0.000 0.000 0.000
N1 0.033(14) 0.077(14) 0.077(14) 0.000 0.000 0.000
C2 0.08(2) 0.10(2) 0.15(3) 0.000 0.000 0.000
N2 0.016(7) 0.060(16) 0.111(17) 0.000 0.000 0.001(10)

loop_
_geom_bond_atom_site_label_1
_geom_bond_atom_site_label_2
_geom_bond_distance
_geom_bond_site_symmetry_2
_geom_bond_publ_flag
Yb1 N1 2.35(2) 8 ?
Yb1 N1 2.35(2) 26 ?
Yb1 N1 2.35(2) 25 ?
Yb1 N1 2.35(2) . ?
Yb1 N1 2.35(2) 32 ?
Yb1 N1 2.35(2) 2 ?
Yb1 N2 2.41(2) . ?
Yb1 N2 2.41(2) 43 ?
Yb1 N2 2.41(2) 25 ?
Yb1 N2 2.41(2) 19 ?
Yb1 N2 2.41(2) 36 ?
Yb1 N2 2.41(2) 5 ?
N1 N2 0.67(2) 7 ?
N1 N2 0.67(2) 6 ?
N1 N2 0.67(2) 5 ?
N1 N2 0.67(2) . ?
N1 C2 1.46(3) 5 ?
N1 C2 1.46(3) . ?
N1 C2 1.46(3) 29_655 ?
N1 C2 1.46(3) 25_655 ?
C2 N2 1.13(2) . ?
C2 N2 1.13(2) 30_655 ?
C2 C2 1.45(5) 29_655 ?
C2 C2 1.45(5) 5 ?
C2 N1 1.46(3) 25_655 ?
C2 N2 1.63(3) 7 ?
C2 N2 1.63(3) 5 ?
C2 N2 1.63(3) 31_655 ?
C2 N2 1.63(3) 29_655 ?
C2 C2 2.05(7) 25_655 ?
N2 N2 0.94(3) 7 ?
N2 N2 0.94(3) 5 ?
N2 N2 1.33(5) 6 ?
N2 C2 1.63(3) 5 ?
N2 C2 1.63(3) 29_655 ?
